data_4117540
loop_
_publ_author_name
'Tao Wu'
'Xianhui Bu'
'Puhong Liao'
'Le Wang'
'Shou-Tian Zheng'
'Richard Ma'
'Pingyun Feng'

_publ_section_title
;
 Superbase Route to Supertetrahedral Chalcogenide Clusters
;
_journal_name_full 'Journal of the American Chemical Society'
_journal_page_first 3619
_journal_page_last 3622
_journal_paper_doi 10.1021/ja210039u
_journal_volume 134
_journal_year 2012
_chemical_formula_moiety 'C64 Cd13 In22 N4 S52'
_chemical_formula_sum 'Cd13 In22 N4 S52'
_chemical_formula_weight 5710.40
_chemical_name_systematic
; 
 ? 
;
_space_group_IT_number 141
_symmetry_cell_setting tetragonal
_symmetry_space_group_name_Hall '-I 4bd 2'
_symmetry_space_group_name_H-M 'I 41/a m d :2'
_atom_sites_solution_hydrogens geom
_atom_sites_solution_primary direct
_atom_sites_solution_secondary difmap
_audit_creation_method SHELXL-97
_cell_angle_alpha 90.00
_cell_angle_beta 90.00
_cell_angle_gamma 90.00
_cell_formula_units_Z 4
_cell_length_a 28.0877(4)
_cell_length_b 28.0877(4)
_cell_length_c 26.7025(4)
_cell_measurement_temperature 150(2)
_cell_volume 21066.1(5)
_computing_cell_refinement 'Bruker SAINT'
_computing_data_collection 'Bruker SMART'
_computing_data_reduction 'Bruker SAINT'
_computing_molecular_graphics XP
_computing_publication_material XCIF
_computing_structure_refinement 'SHELXL-97 (Sheldrick, 2008)'
_computing_structure_solution 'SHELXS-97 (Sheldrick, 2008)'
_diffrn_ambient_temperature 150(2)
_diffrn_measured_fraction_theta_full 1.000
_diffrn_measured_fraction_theta_max 1.000
_diffrn_measurement_device_type 'Bruker Smart Apex CCD'
_diffrn_measurement_method 'Omega Scan'
_diffrn_radiation_monochromator graphite
_diffrn_radiation_source 'fine-focus sealed tube'
_diffrn_radiation_type MoK\a
_diffrn_radiation_wavelength 0.71073
_diffrn_reflns_av_R_equivalents 0.0874
_diffrn_reflns_av_sigmaI/netI 0.0442
_diffrn_reflns_limit_h_max 26
_diffrn_reflns_limit_h_min -27
_diffrn_reflns_limit_k_max 27
_diffrn_reflns_limit_k_min -27
_diffrn_reflns_limit_l_max 25
_diffrn_reflns_limit_l_min -25
_diffrn_reflns_number 40812
_diffrn_reflns_theta_full 20.00
_diffrn_reflns_theta_max 20.00
_diffrn_reflns_theta_min 1.05
_exptl_absorpt_coefficient_mu 4.157
_exptl_absorpt_correction_type multi-scan
_exptl_crystal_colour 'pale yellow'
_exptl_crystal_density_diffrn 1.800
_exptl_crystal_description 'elongated square bipyramid'
_exptl_crystal_F_000 10248
_exptl_crystal_size_max 0.15
_exptl_crystal_size_mid 0.12
_exptl_crystal_size_min 0.12
_refine_diff_density_max 1.974
_refine_diff_density_min -4.917
_refine_diff_density_rms 0.356
_refine_ls_extinction_coef 0.000000(6)
_refine_ls_extinction_expression Fc^*^=kFc[1+0.001xFc^2^\l^3^/sin(2\q)]^-1/4^
_refine_ls_extinction_method SHELXL
_refine_ls_goodness_of_fit_ref 1.063
_refine_ls_hydrogen_treatment mixed
_refine_ls_matrix_type full
_refine_ls_number_parameters 118
_refine_ls_number_reflns 2601
_refine_ls_number_restraints 0
_refine_ls_restrained_S_all 1.063
_refine_ls_R_factor_all 0.1591
_refine_ls_R_factor_gt 0.1238
_refine_ls_shift/su_max 2.372
_refine_ls_shift/su_mean 0.020
_refine_ls_structure_factor_coef Fsqd
_refine_ls_weighting_details 'calc w=1/[\s^2^(Fo^2^)+(0.2000P)^2^+800.0000P] where P=(Fo^2^+2Fc^2^)/3'
_refine_ls_weighting_scheme calc
_refine_ls_wR_factor_gt 0.3497
_refine_ls_wR_factor_ref 0.3751
_reflns_number_gt 1347
_reflns_number_total 2601
_reflns_threshold_expression >2sigma(I)
_cod_data_source_file ja210039u_si_002_7.cif
_cod_data_source_block ISC-9-SQUEEZ
_cod_original_sg_symbol_H-M 'I 41/a m d'
_cod_database_code 4117540

loop_
_symmetry_equiv_pos_as_xyz
'x, y, z'
'-x+1/2, -y, z+1/2'
'-y+1/4, x+3/4, z+1/4'
'y+1/4, -x+1/4, z+3/4'
'-x+1/2, y, -z+1/2'
'x, -y, -z'
'y+1/4, x+3/4, -z+1/4'
'-y+1/4, -x+1/4, -z+3/4'
'x+1/2, y+1/2, z+1/2'
'-x+1, -y+1/2, z+1'
'-y+3/4, x+5/4, z+3/4'
'y+3/4, -x+3/4, z+5/4'
'-x+1, y+1/2, -z+1'
'x+1/2, -y+1/2, -z+1/2'
'y+3/4, x+5/4, -z+3/4'
'-y+3/4, -x+3/4, -z+5/4'
'-x, -y, -z'
'x-1/2, y, -z-1/2'
'y-1/4, -x-3/4, -z-1/4'
'-y-1/4, x-1/4, -z-3/4'
'x-1/2, -y, z-1/2'
'-x, y, z'
'-y-1/4, -x-3/4, z-1/4'
'y-1/4, x-1/4, z-3/4'
'-x+1/2, -y+1/2, -z+1/2'
'x, y+1/2, -z'
'y+1/4, -x-1/4, -z+1/4'
'-y+1/4, x+1/4, -z-1/4'
'x, -y+1/2, z'
'-x+1/2, y+1/2, z+1/2'
'-y+1/4, -x-1/4, z+1/4'
'y+1/4, x+1/4, z-1/4'

loop_
_atom_site_label
_atom_site_type_symbol
_atom_site_fract_x
_atom_site_fract_y
_atom_site_fract_z
_atom_site_U_iso_or_equiv
_atom_site_adp_type
_atom_site_occupancy
_atom_site_symmetry_multiplicity
_atom_site_calc_flag
_atom_site_refinement_flags
N1 N 0.1648(17) 0.2500 0.8547(17) 0.161(17) Uiso 1 2 d S
Cd1 Cd 0.5000 0.2500 1.1250 0.172(4) Uani 1 8 d S
Cd2 Cd 0.42967(7) 0.32012(7) 1.02160(6) 0.0664(10) Uani 1 1 d .
Cd3 Cd 0.35914(10) 0.2500 1.12486(9) 0.0686(12) Uani 1 2 d S
In1 In 0.5000 0.2500 0.91438(13) 0.0778(15) Uani 1 4 d S
In2 In 0.36024(11) 0.2500 0.91334(11) 0.0938(13) Uani 1 2 d S
In3 In 0.35741(7) 0.39259(7) 1.1250 0.0840(12) Uani 1 2 d S
In4 In 0.28722(9) 0.32215(9) 1.02074(8) 0.1005(12) Uani 1 1 d .
In5 In 0.22507(16) 0.2500 0.91971(14) 0.154(2) Uani 1 2 d S
S1 S 0.4315(3) 0.2500 1.0754(3) 0.038(2) Uani 1 2 d S
S2 S 0.5000 0.3235(3) 0.9665(3) 0.048(2) Uani 1 2 d S
S3 S 0.4294(2) 0.3944(2) 1.0705(2) 0.0513(19) Uani 1 1 d .
S4 S 0.3589(2) 0.3227(2) 0.9671(2) 0.066(2) Uani 1 1 d .
S5 S 0.2862(3) 0.2500 1.0752(3) 0.071(3) Uani 1 2 d S
S6 S 0.4303(3) 0.2500 0.8606(3) 0.089(4) Uani 1 2 d S
S7 S 0.2899(4) 0.2500 0.8606(4) 0.123(5) Uani 1 2 d S
S8 S 0.2165(3) 0.3217(4) 0.9690(3) 0.139(4) Uani 1 1 d .
S9 S 0.2865(3) 0.3938(3) 1.0731(3) 0.092(3) Uani 1 1 d .

loop_
_atom_site_aniso_label
_atom_site_aniso_U_11
_atom_site_aniso_U_22
_atom_site_aniso_U_33
_atom_site_aniso_U_23
_atom_site_aniso_U_13
_atom_site_aniso_U_12
Cd1 0.154(6) 0.154(6) 0.209(11) 0.000 0.000 0.000
Cd2 0.0699(17) 0.0791(18) 0.0503(15) 0.0018(10) -0.0034(9) 0.0057(11)
Cd3 0.069(2) 0.082(2) 0.0545(19) 0.000 -0.0025(15) 0.000
In1 0.086(3) 0.104(4) 0.043(2) 0.000 0.000 0.000
In2 0.084(2) 0.133(3) 0.065(2) 0.000 -0.0120(16) 0.000
In3 0.0932(16) 0.0932(16) 0.066(2) 0.0014(12) 0.0014(12) 0.0171(18)
In4 0.0890(19) 0.139(2) 0.0740(17) 0.0010(14) -0.0111(12) 0.0158(15)
In5 0.127(4) 0.236(5) 0.100(3) 0.000 -0.016(3) 0.000
S1 0.032(5) 0.038(5) 0.043(5) 0.000 -0.003(4) 0.000
S2 0.051(6) 0.063(6) 0.031(5) -0.006(4) 0.000 0.000
S3 0.050(4) 0.053(4) 0.051(4) -0.009(3) 0.000(3) 0.013(3)
S4 0.051(4) 0.102(6) 0.045(4) 0.003(4) -0.021(3) 0.015(4)
S5 0.041(6) 0.120(9) 0.054(6) 0.000 -0.017(5) 0.000
S6 0.056(7) 0.183(12) 0.030(5) 0.000 -0.016(4) 0.000
S7 0.070(8) 0.238(16) 0.061(7) 0.000 -0.026(6) 0.000
S8 0.087(7) 0.226(12) 0.103(7) -0.011(7) -0.051(6) 0.030(7)
S9 0.069(5) 0.113(7) 0.093(6) -0.011(5) -0.033(4) 0.043(5)

loop_
_atom_type_symbol
_atom_type_description
_atom_type_scat_dispersion_real
_atom_type_scat_dispersion_imag
_atom_type_scat_source
S S 0.1246 0.1234 'International Tables Vol C Tables 4.2.6.8 and 6.1.1.4'
In In -0.7276 1.3100 'International Tables Vol C Tables 4.2.6.8 and 6.1.1.4'
Cd Cd -0.8075 1.2024 'International Tables Vol C Tables 4.2.6.8 and 6.1.1.4'
N N 0.0061 0.0033 'International Tables Vol C Tables 4.2.6.8 and 6.1.1.4'

loop_
_geom_angle_atom_site_label_1
_geom_angle_atom_site_label_2
_geom_angle_atom_site_label_3
_geom_angle
_geom_angle_site_symmetry_1
_geom_angle_site_symmetry_3
S1 Cd1 S1 110.9(3) 27_567 20_658
S1 Cd1 S1 108.76(18) 27_567 10_554
S1 Cd1 S1 108.76(17) 20_658 10_554
S1 Cd1 S1 108.76(17) 27_567 .
S1 Cd1 S1 108.76(18) 20_658 .
S1 Cd1 S1 110.9(3) 10_554 .
S1 Cd2 S3 111.87(19) . .
S1 Cd2 S4 112.9(2) . .
S3 Cd2 S4 106.6(2) . .
S1 Cd2 S2 111.5(2) . .
S3 Cd2 S2 106.6(2) . .
S4 Cd2 S2 107.0(2) . .
S1 Cd3 S5 114.1(3) . .
S1 Cd3 S3 110.89(18) . 16_556
S5 Cd3 S3 106.73(19) . 16_556
S1 Cd3 S3 110.89(17) . 20_658
S5 Cd3 S3 106.73(19) . 20_658
S3 Cd3 S3 107.2(3) 16_556 20_658
S6 In1 S6 107.5(5) 10_554 .
S6 In1 S2 109.30(13) 10_554 10_554
S6 In1 S2 109.30(14) . 10_554
S6 In1 S2 109.30(14) 10_554 .
S6 In1 S2 109.30(13) . .
S2 In1 S2 112.1(4) 10_554 .
S6 In2 S7 108.9(4) . .
S6 In2 S4 110.27(19) . .
S7 In2 S4 108.8(2) . .
S6 In2 S4 110.27(19) . 29
S7 In2 S4 108.8(2) . 29
S4 In2 S4 109.8(3) . 29
S9 In3 S9 107.6(4) . 16_556
S9 In3 S3 109.4(2) . .
S9 In3 S3 109.2(2) 16_556 .
S9 In3 S3 109.2(2) . 16_556
S9 In3 S3 109.4(2) 16_556 16_556
S3 In3 S3 112.0(3) . 16_556
S8 In4 S9 108.8(3) . .
S8 In4 S4 109.8(3) . .
S9 In4 S4 109.4(3) . .
S8 In4 S5 108.6(4) . .
S9 In4 S5 109.5(3) . .
S4 In4 S5 110.6(3) . .
S7 In5 S8 115.6(3) . .
S7 In5 S8 115.6(3) . 29
S8 In5 S8 112.8(5) . 29
S7 In5 N1 93.3(11) . .
S8 In5 N1 108.7(5) . .
S8 In5 N1 108.7(6) 29 .
Cd1 S1 Cd3 112.4(3) . .
Cd1 S1 Cd2 110.6(2) . .
Cd3 S1 Cd2 107.7(2) . .
Cd1 S1 Cd2 110.6(2) . 29
Cd3 S1 Cd2 107.7(2) . 29
Cd2 S1 Cd2 107.8(3) . 29
Cd2 S2 Cd2 106.5(3) . 22_655
Cd2 S2 In1 107.5(2) . .
Cd2 S2 In1 107.5(2) 22_655 .
Cd2 S3 Cd3 106.1(2) . 27_567
Cd2 S3 In3 107.2(2) . .
Cd3 S3 In3 107.8(2) 27_567 .
Cd2 S4 In4 108.3(2) . .
Cd2 S4 In2 107.7(2) . .
In4 S4 In2 109.9(3) . .
Cd3 S5 In4 107.9(2) . .
Cd3 S5 In4 107.9(2) . 29
In4 S5 In4 108.6(3) . 29
In2 S6 In1 108.2(3) . .
In5 S7 In2 103.6(4) . .
In5 S8 In4 103.5(4) . .
In3 S9 In4 107.9(3) . .

loop_
_geom_bond_atom_site_label_1
_geom_bond_atom_site_label_2
_geom_bond_distance
_geom_bond_site_symmetry_2
N1 In5 2.42(5) .
Cd1 S1 2.336(7) 27_567
Cd1 S1 2.336(7) 20_658
Cd1 S1 2.336(7) 10_554
Cd1 S1 2.336(7) .
Cd2 S1 2.438(5) .
Cd2 S3 2.461(6) .
Cd2 S4 2.464(6) .
Cd2 S2 2.465(5) .
Cd3 S1 2.424(8) .
Cd3 S5 2.440(9) .
Cd3 S3 2.465(6) 16_556
Cd3 S3 2.465(6) 20_658
In1 S6 2.427(9) 10_554
In1 S6 2.428(9) .
In1 S2 2.490(8) 10_554
In1 S2 2.490(8) .
In2 S6 2.420(10) .
In2 S7 2.427(11) .
In2 S4 2.496(7) .
In2 S4 2.496(7) 29
In3 S9 2.428(7) .
In3 S9 2.428(7) 16_556
In3 S3 2.492(6) .
In3 S3 2.492(6) 16_556
In4 S8 2.420(8) .
In4 S9 2.451(8) .
In4 S4 2.472(7) .
In4 S5 2.495(6) .
In5 S7 2.411(12) .
In5 S8 2.419(11) .
In5 S8 2.419(11) 29
S1 Cd2 2.438(5) 29
S2 Cd2 2.465(5) 22_655
S3 Cd3 2.465(6) 27_567
S5 In4 2.495(6) 29
